data_1534129
loop_
_publ_author_name
'Huang, Zheng'
'Askari, Mohammad S.'
'Esguerra, Kenneth Virgel N.'
'Dai, Tian-Yang'
'Kwon, Ohhyeon'
'Ottenwaelder, Xavier'
'Lumb, Jean-Philip'

_publ_section_title
;
 A bio-inspired synthesis of oxindoles by catalytic aerobic dual C--H
 functionalization of phenols
;
_journal_issue 1
_journal_name_full 'Chem. Sci.'
_journal_page_first 358
_journal_paper_doi 10.1039/C5SC02395E
_journal_volume 7
_journal_year 2016
_chemical_formula_moiety 'C23 H19 N O4'
_chemical_formula_sum 'C23 H19 N O4'
_chemical_formula_weight 373.39
_chemical_name_systematic
; 
 ? 
;
_space_group_crystal_system orthorhombic
_space_group_IT_number 19
_space_group_name_Hall 'P 2ac 2ab'
_space_group_name_H-M_alt 'P 21 21 21'
_symmetry_space_group_name_Hall 'P 2ac 2ab'
_symmetry_space_group_name_H-M 'P 21 21 21'
_atom_sites_solution_hydrogens geom
_audit_creation_method SHELXL-2014
_audit_update_record
;
2015-06-10 deposited with the CCDC.
2015-10-06 downloaded from the CCDC.
;
_cell_angle_alpha 90
_cell_angle_beta 90
_cell_angle_gamma 90
_cell_formula_units_Z 4
_cell_length_a 7.6287(9)
_cell_length_b 11.5801(13)
_cell_length_c 20.615(2)
_cell_measurement_reflns_used 4706
_cell_measurement_temperature 150(2)
_cell_measurement_theta_max 25.07
_cell_measurement_theta_min 2.65
_cell_volume 1821.2(3)
_computing_cell_refinement 'Bruker SAINT'
_computing_data_collection 'Bruker APEX2'
_computing_data_reduction 'Bruker SAINT'
_computing_molecular_graphics 'Bruker SHELXTL'
_computing_publication_material 'Bruker SHELXTL'
_computing_structure_refinement 'SHELXL-2014 (Sheldrick, 2014)'
_computing_structure_solution 'SHELXS-97 (Sheldrick 2008)'
_diffrn_ambient_temperature 150(2)
_diffrn_measured_fraction_theta_full 1.000
_diffrn_measured_fraction_theta_max 0.998
_diffrn_measurement_device_type 'Bruker APEX-II CCD'
_diffrn_measurement_method '\f and \w scans'
_diffrn_radiation_type MoK\a
_diffrn_radiation_wavelength 0.71073
_diffrn_reflns_av_R_equivalents 0.0531
_diffrn_reflns_av_unetI/netI 0.0440
_diffrn_reflns_laue_measured_fraction_full 1.000
_diffrn_reflns_laue_measured_fraction_max 0.998
_diffrn_reflns_limit_h_max 9
_diffrn_reflns_limit_h_min -9
_diffrn_reflns_limit_k_max 14
_diffrn_reflns_limit_k_min -15
_diffrn_reflns_limit_l_max 26
_diffrn_reflns_limit_l_min -26
_diffrn_reflns_number 21640
_diffrn_reflns_point_group_measured_fraction_full 1.000
_diffrn_reflns_point_group_measured_fraction_max 0.995
_diffrn_reflns_theta_full 25.242
_diffrn_reflns_theta_max 27.751
_diffrn_reflns_theta_min 1.976
_exptl_absorpt_coefficient_mu 0.094
_exptl_absorpt_correction_T_max 0.7456
_exptl_absorpt_correction_T_min 0.7034
_exptl_absorpt_correction_type multi-scan
_exptl_absorpt_process_details 'SADABS-2014/2 - Bruker AXS'
_exptl_crystal_colour grey
_exptl_crystal_density_diffrn 1.362
_exptl_crystal_description rod
_exptl_crystal_F_000 784
_exptl_crystal_size_max 0.606
_exptl_crystal_size_mid 0.157
_exptl_crystal_size_min 0.127
_refine_diff_density_max 0.151
_refine_diff_density_min -0.177
_refine_diff_density_rms 0.041
_refine_ls_abs_structure_details
; 
 Flack x determined using 1303 quotients [(I+)-(I-)]/[(I+)+(I-)] 
 (Parsons, Flack and Wagner, Acta Cryst. B69 (2013) 249-259). 
;
_refine_ls_abs_structure_Flack 0.2(6)
_refine_ls_extinction_method none
_refine_ls_goodness_of_fit_ref 1.059
_refine_ls_hydrogen_treatment constr
_refine_ls_matrix_type full
_refine_ls_number_parameters 256
_refine_ls_number_reflns 4257
_refine_ls_number_restraints 0
_refine_ls_restrained_S_all 1.059
_refine_ls_R_factor_all 0.0565
_refine_ls_R_factor_gt 0.0391
_refine_ls_shift/su_max 0.000
_refine_ls_shift/su_mean 0.000
_refine_ls_structure_factor_coef Fsqd
_refine_ls_weighting_details 'w=1/[\s^2^(Fo^2^)+(0.0316P)^2^+0.2860P] where P=(Fo^2^+2Fc^2^)/3'
_refine_ls_weighting_scheme calc
_refine_ls_wR_factor_gt 0.0765
_refine_ls_wR_factor_ref 0.0829
_reflns_Friedel_coverage 0.742
_reflns_friedel_fraction_full 1.000
_reflns_friedel_fraction_max 0.991
_reflns_number_gt 3502
_reflns_number_total 4257
_reflns_threshold_expression 'I > 2\s(I)'
_cod_data_source_file c5sc02395e3.cif
_cod_data_source_block mo_Zheng4_0m
_cod_depositor_comments 'Adding full bibliography for 1534126--1534130.cif.'
_cod_original_cell_volume 1821.2(4)
_cod_database_code 1534129
_shelx_space_group_comment
; 
The symmetry employed for this shelxl refinement is uniquely defined 
by the following loop, which should always be used as a source of 
symmetry information in preference to the above space-group names. 
They are only intended as comments. 
;
_shelx_estimated_absorpt_t_min 0.945
_shelx_estimated_absorpt_t_max 0.988
_shelxl_version_number 2014-3

loop_
_space_group_symop_operation_xyz
'x, y, z'
'x+1/2, -y+1/2, -z'
'-x, y+1/2, -z+1/2'
'-x+1/2, -y, z+1/2'

loop_
_atom_site_label
_atom_site_type_symbol
_atom_site_fract_x
_atom_site_fract_y
_atom_site_fract_z
_atom_site_U_iso_or_equiv
_atom_site_adp_type
_atom_site_occupancy
_atom_site_site_symmetry_order
_atom_site_calc_flag
_atom_site_refinement_flags_posn
_atom_site_refinement_flags_adp
O1 O 0.9951(3) 0.62283(16) 0.25488(9) 0.0376(5) Uani 1 1 d . .
O2 O 1.1356(2) 0.66529(15) 0.13564(8) 0.0295(4) Uani 1 1 d . .
O3 O 0.5129(3) 1.10976(16) 0.15116(9) 0.0413(5) Uani 1 1 d . .
O4 O 1.2534(2) 0.94129(13) -0.12498(7) 0.0235(4) Uani 1 1 d . .
N1 N 0.7401(3) 0.98908(16) 0.12173(9) 0.0200(4) Uani 1 1 d . .
C1 C 0.9319(3) 0.6989(2) 0.22133(12) 0.0249(5) Uani 1 1 d . .
C2 C 1.0192(3) 0.7285(2) 0.15513(11) 0.0216(5) Uani 1 1 d . .
C3 C 0.9610(3) 0.83095(19) 0.11941(11) 0.0188(5) Uani 1 1 d . .
C4 C 0.8235(3) 0.89027(19) 0.14505(11) 0.0171(5) Uani 1 1 d . .
C5 C 0.7292(3) 0.8565(2) 0.20500(11) 0.0193(5) Uani 1 1 d . .
C6 C 0.7782(3) 0.7660(2) 0.24065(11) 0.0242(5) Uani 1 1 d . .
H6 H 0.7138 0.7454 0.2783 0.029 Uiso 1 1 calc R U
C7 C 0.5771(3) 0.9376(2) 0.21557(11) 0.0210(5) Uani 1 1 d . .
C8 C 0.6009(3) 1.0242(2) 0.16099(11) 0.0255(5) Uani 1 1 d . .
C9 C 0.5847(3) 0.9989(2) 0.28130(11) 0.0278(6) Uani 1 1 d . .
H9A H 0.4957 1.0599 0.2827 0.042 Uiso 1 1 calc R U
H9B H 0.7011 1.0331 0.2873 0.042 Uiso 1 1 calc R U
H9C H 0.5621 0.9430 0.3160 0.042 Uiso 1 1 calc R U
C10 C 0.3994(3) 0.8765(2) 0.20712(12) 0.0290(6) Uani 1 1 d . .
H10A H 0.3958 0.8382 0.1647 0.043 Uiso 1 1 calc R U
H10B H 0.3047 0.9335 0.2097 0.043 Uiso 1 1 calc R U
H10C H 0.3845 0.8189 0.2415 0.043 Uiso 1 1 calc R U
C11 C 0.7871(3) 1.05378(19) 0.06453(11) 0.0188(5) Uani 1 1 d . .
C12 C 0.7413(3) 1.0114(2) 0.00405(11) 0.0206(5) Uani 1 1 d . .
H12 H 0.6756 0.9421 0.0002 0.025 Uiso 1 1 calc R U
C13 C 0.7926(3) 1.0717(2) -0.05063(11) 0.0241(5) Uani 1 1 d . .
H13 H 0.7637 1.0428 -0.0924 0.029 Uiso 1 1 calc R U
C14 C 0.8863(3) 1.1743(2) -0.04499(12) 0.0267(6) Uani 1 1 d . .
H14 H 0.9203 1.2156 -0.0827 0.032 Uiso 1 1 calc R U
C15 C 0.9296(3) 1.2158(2) 0.01592(12) 0.0267(6) Uani 1 1 d . .
H15 H 0.9942 1.2856 0.0199 0.032 Uiso 1 1 calc R U
C16 C 0.8793(3) 1.1558(2) 0.07137(12) 0.0241(5) Uani 1 1 d . .
H16 H 0.9078 1.1845 0.1132 0.029 Uiso 1 1 calc R U
C17 C 1.0503(3) 0.85796(19) 0.05693(11) 0.0179(5) Uani 1 1 d . .
C18 C 1.0124(3) 0.7938(2) 0.00121(11) 0.0212(5) Uani 1 1 d . .
H18 H 0.9370 0.7287 0.0044 0.025 Uiso 1 1 calc R U
C19 C 1.0824(3) 0.8232(2) -0.05831(11) 0.0216(5) Uani 1 1 d . .
H19 H 1.0544 0.7791 -0.0958 0.026 Uiso 1 1 calc R U
C20 C 1.1942(3) 0.9177(2) -0.06320(11) 0.0191(5) Uani 1 1 d . .
C21 C 1.2386(3) 0.98048(19) -0.00859(11) 0.0207(5) Uani 1 1 d . .
H21 H 1.3175 1.0437 -0.0117 0.025 Uiso 1 1 calc R U
C22 C 1.1665(3) 0.9502(2) 0.05115(11) 0.0196(5) Uani 1 1 d . .
H22 H 1.1972 0.9933 0.0887 0.024 Uiso 1 1 calc R U
C23 C 1.3448(3) 1.0477(2) -0.13389(12) 0.0294(6) Uani 1 1 d . .
H23A H 1.4523 1.0472 -0.1079 0.044 Uiso 1 1 calc R U
H23B H 1.2699 1.1119 -0.1201 0.044 Uiso 1 1 calc R U
H23C H 1.3749 1.0569 -0.1798 0.044 Uiso 1 1 calc R U

loop_
_atom_site_aniso_label
_atom_site_aniso_U_11
_atom_site_aniso_U_22
_atom_site_aniso_U_33
_atom_site_aniso_U_23
_atom_site_aniso_U_13
_atom_site_aniso_U_12
O1 0.0419(11) 0.0399(11) 0.0311(10) 0.0142(9) -0.0016(9) 0.0141(9)
O2 0.0248(9) 0.0302(10) 0.0336(10) 0.0046(8) 0.0028(8) 0.0085(8)
O3 0.0462(12) 0.0426(11) 0.0352(11) 0.0129(9) 0.0169(9) 0.0265(10)
O4 0.0260(9) 0.0260(9) 0.0186(8) 0.0012(7) 0.0027(7) -0.0038(8)
N1 0.0216(10) 0.0215(10) 0.0169(9) 0.0028(8) 0.0033(8) 0.0045(8)
C1 0.0249(12) 0.0262(13) 0.0238(12) 0.0039(11) -0.0046(10) 0.0006(11)
C2 0.0165(11) 0.0234(13) 0.0248(13) 0.0006(10) -0.0031(10) -0.0004(10)
C3 0.0186(11) 0.0200(11) 0.0179(11) 0.0006(9) -0.0006(9) -0.0019(10)
C4 0.0189(11) 0.0198(11) 0.0125(11) 0.0005(9) -0.0025(9) -0.0018(9)
C5 0.0195(11) 0.0237(12) 0.0148(11) -0.0011(9) -0.0019(9) -0.0018(10)
C6 0.0256(12) 0.0304(13) 0.0165(11) 0.0040(10) 0.0012(10) 0.0002(11)
C7 0.0206(11) 0.0263(13) 0.0161(11) 0.0009(10) 0.0016(9) 0.0030(10)
C8 0.0272(13) 0.0302(14) 0.0190(12) 0.0007(10) 0.0023(10) 0.0063(11)
C9 0.0280(14) 0.0337(15) 0.0218(12) -0.0041(11) 0.0016(11) -0.0010(11)
C10 0.0234(12) 0.0366(15) 0.0270(14) -0.0047(11) -0.0004(11) 0.0014(11)
C11 0.0204(11) 0.0180(11) 0.0180(11) 0.0023(9) 0.0019(9) 0.0038(9)
C12 0.0173(11) 0.0224(11) 0.0220(12) -0.0009(10) 0.0015(10) 0.0008(10)
C13 0.0217(12) 0.0323(14) 0.0183(12) 0.0011(10) 0.0028(10) 0.0037(11)
C14 0.0242(12) 0.0290(14) 0.0268(13) 0.0112(11) 0.0079(11) 0.0057(11)
C15 0.0236(13) 0.0194(12) 0.0371(15) 0.0032(11) 0.0043(11) 0.0005(10)
C16 0.0256(12) 0.0225(13) 0.0242(13) -0.0044(10) -0.0025(10) 0.0031(10)
C17 0.0139(10) 0.0208(12) 0.0190(11) 0.0015(9) 0.0009(9) 0.0046(9)
C18 0.0179(11) 0.0199(12) 0.0258(13) -0.0009(10) 0.0033(10) -0.0015(9)
C19 0.0212(12) 0.0215(12) 0.0220(12) -0.0054(10) 0.0012(10) 0.0010(10)
C20 0.0154(11) 0.0224(12) 0.0193(12) 0.0008(10) 0.0005(9) 0.0037(9)
C21 0.0180(11) 0.0212(12) 0.0227(12) 0.0016(10) -0.0006(10) -0.0015(10)
C22 0.0172(11) 0.0225(12) 0.0192(12) -0.0017(10) -0.0033(9) 0.0015(9)
C23 0.0330(14) 0.0309(14) 0.0244(13) 0.0047(11) 0.0002(11) -0.0067(12)

loop_
_atom_type_symbol
_atom_type_description
_atom_type_scat_dispersion_real
_atom_type_scat_dispersion_imag
_atom_type_scat_source
C C 0.0033 0.0016 'International Tables Vol C Tables 4.2.6.8 and 6.1.1.4'
H H 0.0000 0.0000 'International Tables Vol C Tables 4.2.6.8 and 6.1.1.4'
N N 0.0061 0.0033 'International Tables Vol C Tables 4.2.6.8 and 6.1.1.4'
O O 0.0106 0.0060 'International Tables Vol C Tables 4.2.6.8 and 6.1.1.4'

loop_
_geom_angle_atom_site_label_1
_geom_angle_atom_site_label_2
_geom_angle_atom_site_label_3
_geom_angle
C20 O4 C23 116.72(17)
C4 N1 C8 112.72(18)
C4 N1 C11 126.49(19)
C8 N1 C11 120.78(18)
O1 C1 C6 123.1(2)
O1 C1 C2 119.2(2)
C6 C1 C2 117.7(2)
O2 C2 C3 122.8(2)
O2 C2 C1 117.9(2)
C3 C2 C1 119.30(19)
C4 C3 C2 116.6(2)
C4 C3 C17 125.6(2)
C2 C3 C17 117.76(19)
C3 C4 N1 129.2(2)
C3 C4 C5 124.4(2)
N1 C4 C5 106.41(19)
C6 C5 C4 122.1(2)
C6 C5 C7 128.7(2)
C4 C5 C7 109.20(19)
C5 C6 C1 119.5(2)
C5 C6 H6 120.2
C1 C6 H6 120.2
C5 C7 C8 102.26(18)
C5 C7 C9 112.80(19)
C8 C7 C9 110.2(2)
C5 C7 C10 111.99(19)
C8 C7 C10 109.0(2)
C9 C7 C10 110.28(19)
O3 C8 N1 124.2(2)
O3 C8 C7 126.6(2)
N1 C8 C7 109.18(19)
C7 C9 H9A 109.5
C7 C9 H9B 109.5
H9A C9 H9B 109.5
C7 C9 H9C 109.5
H9A C9 H9C 109.5
H9B C9 H9C 109.5
C7 C10 H10A 109.5
C7 C10 H10B 109.5
H10A C10 H10B 109.5
C7 C10 H10C 109.5
H10A C10 H10C 109.5
H10B C10 H10C 109.5
C16 C11 C12 121.5(2)
C16 C11 N1 119.2(2)
C12 C11 N1 119.3(2)
C13 C12 C11 119.0(2)
C13 C12 H12 120.5
C11 C12 H12 120.5
C12 C13 C14 120.5(2)
C12 C13 H13 119.7
C14 C13 H13 119.7
C15 C14 C13 119.7(2)
C15 C14 H14 120.2
C13 C14 H14 120.2
C14 C15 C16 120.4(2)
C14 C15 H15 119.8
C16 C15 H15 119.8
C11 C16 C15 118.9(2)
C11 C16 H16 120.6
C15 C16 H16 120.6
C22 C17 C18 118.0(2)
C22 C17 C3 121.7(2)
C18 C17 C3 120.2(2)
C19 C18 C17 121.2(2)
C19 C18 H18 119.4
C17 C18 H18 119.4
C18 C19 C20 119.7(2)
C18 C19 H19 120.1
C20 C19 H19 120.1
O4 C20 C21 124.6(2)
O4 C20 C19 115.1(2)
C21 C20 C19 120.3(2)
C20 C21 C22 119.4(2)
C20 C21 H21 120.3
C22 C21 H21 120.3
C17 C22 C21 121.3(2)
C17 C22 H22 119.3
C21 C22 H22 119.3
O4 C23 H23A 109.5
O4 C23 H23B 109.5
H23A C23 H23B 109.5
O4 C23 H23C 109.5
H23A C23 H23C 109.5
H23B C23 H23C 109.5

loop_
_geom_bond_atom_site_label_1
_geom_bond_atom_site_label_2
_geom_bond_distance
O1 C1 1.219(3)
O2 C2 1.219(3)
O3 C8 1.214(3)
O4 C20 1.378(3)
O4 C23 1.427(3)
N1 C4 1.395(3)
N1 C8 1.396(3)
N1 C11 1.442(3)
C1 C6 1.462(3)
C1 C2 1.557(3)
C2 C3 1.465(3)
C3 C4 1.361(3)
C3 C17 1.490(3)
C4 C5 1.483(3)
C5 C6 1.333(3)
C5 C7 1.509(3)
C6 H6 0.9500
C7 C8 1.518(3)
C7 C9 1.531(3)
C7 C10 1.540(3)
C9 H9A 0.9800
C9 H9B 0.9800
C9 H9C 0.9800
C10 H10A 0.9800
C10 H10B 0.9800
C10 H10C 0.9800
C11 C16 1.382(3)
C11 C12 1.385(3)
C12 C13 1.382(3)
C12 H12 0.9500
C13 C14 1.391(4)
C13 H13 0.9500
C14 C15 1.385(4)
C14 H14 0.9500
C15 C16 1.392(3)
C15 H15 0.9500
C16 H16 0.9500
C17 C22 1.393(3)
C17 C18 1.398(3)
C18 C19 1.381(3)
C18 H18 0.9500
C19 C20 1.391(3)
C19 H19 0.9500
C20 C21 1.382(3)
C21 C22 1.394(3)
C21 H21 0.9500
C22 H22 0.9500
C23 H23A 0.9800
C23 H23B 0.9800
C23 H23C 0.9800

loop_
_geom_torsion_atom_site_label_1
_geom_torsion_atom_site_label_2
_geom_torsion_atom_site_label_3
_geom_torsion_atom_site_label_4
_geom_torsion
O1 C1 C2 O2 8.5(3)
C6 C1 C2 O2 -172.5(2)
O1 C1 C2 C3 -170.6(2)
C6 C1 C2 C3 8.4(3)
O2 C2 C3 C4 176.6(2)
C1 C2 C3 C4 -4.3(3)
O2 C2 C3 C17 -0.4(3)
C1 C2 C3 C17 178.7(2)
C2 C3 C4 N1 -179.4(2)
C17 C3 C4 N1 -2.7(4)
C2 C3 C4 C5 -1.3(3)
C17 C3 C4 C5 175.5(2)
C8 N1 C4 C3 179.0(2)
C11 N1 C4 C3 -2.2(4)
C8 N1 C4 C5 0.6(3)
C11 N1 C4 C5 179.4(2)
C3 C4 C5 C6 3.0(4)
N1 C4 C5 C6 -178.5(2)
C3 C4 C5 C7 -176.0(2)
N1 C4 C5 C7 2.5(2)
C4 C5 C6 C1 1.4(3)
C7 C5 C6 C1 -179.8(2)
O1 C1 C6 C5 172.2(2)
C2 C1 C6 C5 -6.7(3)
C6 C5 C7 C8 176.8(2)
C4 C5 C7 C8 -4.3(2)
C6 C5 C7 C9 58.4(3)
C4 C5 C7 C9 -122.7(2)
C6 C5 C7 C10 -66.7(3)
C4 C5 C7 C10 112.2(2)
C4 N1 C8 O3 177.8(2)
C11 N1 C8 O3 -1.1(4)
C4 N1 C8 C7 -3.5(3)
C11 N1 C8 C7 177.6(2)
C5 C7 C8 O3 -176.6(3)
C9 C7 C8 O3 -56.5(3)
C10 C7 C8 O3 64.7(3)
C5 C7 C8 N1 4.7(2)
C9 C7 C8 N1 124.8(2)
C10 C7 C8 N1 -114.0(2)
C4 N1 C11 C16 -101.9(3)
C8 N1 C11 C16 76.9(3)
C4 N1 C11 C12 77.1(3)
C8 N1 C11 C12 -104.1(3)
C16 C11 C12 C13 1.4(3)
N1 C11 C12 C13 -177.5(2)
C11 C12 C13 C14 -1.1(3)
C12 C13 C14 C15 0.6(4)
C13 C14 C15 C16 -0.4(4)
C12 C11 C16 C15 -1.2(3)
N1 C11 C16 C15 177.7(2)
C14 C15 C16 C11 0.7(4)
C4 C3 C17 C22 75.8(3)
C2 C3 C17 C22 -107.5(2)
C4 C3 C17 C18 -101.0(3)
C2 C3 C17 C18 75.7(3)
C22 C17 C18 C19 -2.4(3)
C3 C17 C18 C19 174.6(2)
C17 C18 C19 C20 0.6(3)
C23 O4 C20 C21 -9.9(3)
C23 O4 C20 C19 170.2(2)
C18 C19 C20 O4 -178.5(2)
C18 C19 C20 C21 1.6(3)
O4 C20 C21 C22 178.3(2)
C19 C20 C21 C22 -1.8(3)
C18 C17 C22 C21 2.1(3)
C3 C17 C22 C21 -174.8(2)
C20 C21 C22 C17 -0.1(3)
